data_7003152
loop_
_publ_author_name
'Yen, Swee Kuan'
'Koh, Lip Lin'
'Huynh, Han Vinh'
'Hor, T. S. Andy'

_publ_section_title
;
 Pd(ii) complexes with mixed benzothiazolin-2-ylidene and phosphine
 ligands and their catalytic activities toward C--C coupling reactions
;
_journal_issue 5
_journal_name_full 'Dalton Transactions'
_journal_page_first 699
_journal_page_last 706
_journal_paper_doi 10.1039/b713152f
_journal_year 2008
_chemical_formula_sum 'C28 H26 Br2 N P Pd S'
_chemical_formula_weight 705.75
_chemical_name_systematic
;
?
;
_space_group_IT_number 2
_symmetry_cell_setting triclinic
_symmetry_space_group_name_Hall '-P 1'
_symmetry_space_group_name_H-M 'P -1'
_atom_sites_solution_hydrogens geom
_atom_sites_solution_primary direct
_atom_sites_solution_secondary difmap
_audit_creation_method SHELXL-97
_cell_angle_alpha 68.8730(10)
_cell_angle_beta 79.833(2)
_cell_angle_gamma 88.787(2)
_cell_formula_units_Z 4
_cell_length_a 9.6363(7)
_cell_length_b 15.0349(11)
_cell_length_c 20.3556(15)
_cell_measurement_reflns_used 5146
_cell_measurement_temperature 293(2)
_cell_measurement_theta_max 23.43
_cell_measurement_theta_min 2.49
_cell_volume 2704.8(3)
_computing_cell_refinement 'Bruker SMART'
_computing_data_collection 'Bruker SMART'
_computing_data_reduction 'Bruker SAINT'
_computing_molecular_graphics 'Bruker SHELXTL'
_computing_publication_material 'Bruker SHELXTL'
_computing_structure_refinement 'SHELXL-97 (Sheldrick, 1997)'
_computing_structure_solution 'SHELXS-97 (Sheldrick, 1990)'
_diffrn_ambient_temperature 293(2)
_diffrn_measured_fraction_theta_full 0.998
_diffrn_measured_fraction_theta_max 0.998
_diffrn_measurement_device_type 'CCD area detector'
_diffrn_measurement_method 'phi and omega scans'
_diffrn_radiation_monochromator graphite
_diffrn_radiation_source 'fine-focus sealed tube'
_diffrn_radiation_type MoK\a
_diffrn_radiation_wavelength 0.71073
_diffrn_reflns_av_R_equivalents 0.0479
_diffrn_reflns_av_sigmaI/netI 0.0686
_diffrn_reflns_limit_h_max 12
_diffrn_reflns_limit_h_min -12
_diffrn_reflns_limit_k_max 19
_diffrn_reflns_limit_k_min -19
_diffrn_reflns_limit_l_max 26
_diffrn_reflns_limit_l_min -26
_diffrn_reflns_number 32639
_diffrn_reflns_theta_full 27.50
_diffrn_reflns_theta_max 27.50
_diffrn_reflns_theta_min 1.47
_exptl_absorpt_coefficient_mu 3.795
_exptl_absorpt_correction_T_max 0.8043
_exptl_absorpt_correction_T_min 0.3956
_exptl_absorpt_correction_type 'Sadabs, (Sheldrick 2001)'
_exptl_crystal_colour yellow
_exptl_crystal_density_diffrn 1.733
_exptl_crystal_density_meas 0
_exptl_crystal_density_method 'not measured'
_exptl_crystal_description 'Thin Plate'
_exptl_crystal_F_000 1392
_exptl_crystal_size_max 0.30
_exptl_crystal_size_mid 0.10
_exptl_crystal_size_min 0.06
_refine_diff_density_max 1.198
_refine_diff_density_min -0.500
_refine_diff_density_rms 0.120
_refine_ls_extinction_method none
_refine_ls_goodness_of_fit_ref 0.971
_refine_ls_hydrogen_treatment constr
_refine_ls_matrix_type full
_refine_ls_number_parameters 615
_refine_ls_number_reflns 12414
_refine_ls_number_restraints 0
_refine_ls_restrained_S_all 0.971
_refine_ls_R_factor_all 0.0754
_refine_ls_R_factor_gt 0.0435
_refine_ls_shift/su_max 0.002
_refine_ls_shift/su_mean 0.000
_refine_ls_structure_factor_coef Fsqd
_refine_ls_weighting_details 'calc w=1/[\s^2^(Fo^2^)+(0.0478P)^2^+0.0000P] where P=(Fo^2^+2Fc^2^)/3'
_refine_ls_weighting_scheme calc
_refine_ls_wR_factor_gt 0.0922
_refine_ls_wR_factor_ref 0.1015
_reflns_number_gt 8638
_reflns_number_total 12414
_reflns_threshold_expression >2sigma(I)
_cod_data_source_file b713152f.txt
_cod_data_source_block 5380
_cod_depositor_comments
;
The following automatic conversions were performed:
'_symmetry_cell_setting' value 'Triclinic' changed to 'triclinic'
according to '/home/saulius/struct/CIF-dictionaries/cif_core.dic'
dictionary named 'cif_core.dic' version 2.4.1 from 2010-06-29.

Automatic conversion script
Id: cif_fix_enum 1527 2010-12-29 10:47:43Z saulius 
;
_cod_original_sg_symbol_H-M P-1
_cod_database_code 7003152

loop_
_symmetry_equiv_pos_as_xyz
'x, y, z'
'-x, -y, -z'

loop_
_atom_site_label
_atom_site_type_symbol
_atom_site_fract_x
_atom_site_fract_y
_atom_site_fract_z
_atom_site_U_iso_or_equiv
_atom_site_adp_type
_atom_site_occupancy
_atom_site_symmetry_multiplicity
_atom_site_calc_flag
_atom_site_refinement_flags
_atom_site_disorder_assembly
_atom_site_disorder_group
Pd1 Pd 0.19013(3) 0.10646(2) 0.251222(17) 0.02657(8) Uani 1 1 d . . .
Pd2 Pd 0.71836(3) 0.54323(2) 0.308300(18) 0.02754(9) Uani 1 1 d . . .
Br1 Br 0.13868(5) 0.27729(3) 0.20368(3) 0.04059(12) Uani 1 1 d . . .
Br2 Br 0.10553(5) 0.09564(4) 0.37635(3) 0.04446(13) Uani 1 1 d . . .
Br3 Br 0.77376(6) 0.70404(3) 0.21557(3) 0.05041(15) Uani 1 1 d . . .
Br4 Br 0.77159(5) 0.59447(4) 0.40470(3) 0.04658(14) Uani 1 1 d . . .
S1 S 0.39548(11) -0.06774(8) 0.29976(6) 0.0325(2) Uani 1 1 d . . .
S2 S 0.50203(11) 0.38766(8) 0.42888(6) 0.0339(3) Uani 1 1 d . . .
N1 N 0.1354(4) -0.1045(3) 0.3230(2) 0.0352(9) Uani 1 1 d . . .
N2 N 0.7488(3) 0.3401(2) 0.39752(19) 0.0279(8) Uani 1 1 d . . .
P1 P 0.26799(11) 0.11631(8) 0.13685(6) 0.0280(2) Uani 1 1 d . . .
P2 P 0.63892(11) 0.48915(7) 0.22962(6) 0.0268(2) Uani 1 1 d . . .
C1 C 0.2285(4) -0.0310(3) 0.2927(2) 0.0277(9) Uani 1 1 d . . .
C2 C 0.1937(5) -0.1942(3) 0.3518(2) 0.0337(10) Uani 1 1 d . . .
C3 C 0.1205(6) -0.2816(3) 0.3866(3) 0.0491(13) Uani 1 1 d . . .
H3 H 0.0229 -0.2868 0.3920 0.059 Uiso 1 1 calc R . .
C4 C 0.1982(6) -0.3609(3) 0.4132(3) 0.0507(14) Uani 1 1 d . . .
H4 H 0.1520 -0.4206 0.4363 0.061 Uiso 1 1 calc R . .
C5 C 0.3432(7) -0.3530(3) 0.4062(3) 0.0507(14) Uani 1 1 d . . .
H5 H 0.3924 -0.4071 0.4262 0.061 Uiso 1 1 calc R . .
C6 C 0.4156(6) -0.2667(3) 0.3702(3) 0.0415(12) Uani 1 1 d . . .
H6 H 0.5135 -0.2620 0.3637 0.050 Uiso 1 1 calc R . .
C7 C 0.3389(5) -0.1868(3) 0.3440(2) 0.0326(10) Uani 1 1 d . . .
C8 C -0.0188(5) -0.0938(4) 0.3292(3) 0.0460(13) Uani 1 1 d . . .
H8A H -0.0660 -0.1398 0.3745 0.055 Uiso 1 1 calc R . .
H8B H -0.0403 -0.0305 0.3292 0.055 Uiso 1 1 calc R . .
C9 C -0.0737(5) -0.1078(4) 0.2703(3) 0.0554(14) Uani 1 1 d . . .
H9A H -0.0592 -0.1726 0.2720 0.066 Uiso 1 1 calc R . .
H9B H -0.0236 -0.0644 0.2246 0.066 Uiso 1 1 calc R . .
C10 C -0.2340(5) -0.0887(4) 0.2779(4) 0.0668(18) Uani 1 1 d . . .
H10A H -0.2817 -0.1281 0.3248 0.100 Uiso 1 1 calc R . .
H10B H -0.2722 -0.1036 0.2425 0.100 Uiso 1 1 calc R . .
H10C H -0.2469 -0.0227 0.2712 0.100 Uiso 1 1 calc R . .
C11 C 0.6706(4) 0.4154(3) 0.3815(2) 0.0285(9) Uani 1 1 d . . .
C12 C 0.6785(5) 0.2552(3) 0.4459(2) 0.0314(10) Uani 1 1 d . . .
C13 C 0.7325(5) 0.1647(3) 0.4694(3) 0.0397(11) Uani 1 1 d . . .
H13 H 0.8273 0.1552 0.4560 0.048 Uiso 1 1 calc R . .
C14 C 0.6408(7) 0.0903(3) 0.5131(3) 0.0560(15) Uani 1 1 d . . .
H14 H 0.6750 0.0294 0.5298 0.067 Uiso 1 1 calc R . .
C15 C 0.4986(6) 0.1024(4) 0.5334(3) 0.0539(15) Uani 1 1 d . . .
H15 H 0.4391 0.0495 0.5617 0.065 Uiso 1 1 calc R . .
C16 C 0.4442(6) 0.1919(4) 0.5120(3) 0.0467(13) Uani 1 1 d . . .
H16 H 0.3498 0.2011 0.5266 0.056 Uiso 1 1 calc R . .
C17 C 0.5371(4) 0.2677(3) 0.4676(2) 0.0332(10) Uani 1 1 d . . .
C18 C 0.9017(4) 0.3446(3) 0.3689(2) 0.0347(10) Uani 1 1 d . . .
H18A H 0.9245 0.3995 0.3247 0.042 Uiso 1 1 calc R . .
H18B H 0.9257 0.2877 0.3582 0.042 Uiso 1 1 calc R . .
C19 C 0.9879(5) 0.3522(4) 0.4222(3) 0.0439(12) Uani 1 1 d . . .
H19A H 0.9625 0.4085 0.4334 0.053 Uiso 1 1 calc R . .
H19B H 0.9656 0.2969 0.4661 0.053 Uiso 1 1 calc R . .
C20 C 1.1447(5) 0.3582(4) 0.3935(3) 0.0597(16) Uani 1 1 d . . .
H20A H 1.1709 0.3014 0.3842 0.090 Uiso 1 1 calc R . .
H20B H 1.1956 0.3645 0.4282 0.090 Uiso 1 1 calc R . .
H20C H 1.1670 0.4128 0.3499 0.090 Uiso 1 1 calc R . .
C1A C 0.3555(5) 0.0128(3) 0.1262(2) 0.0316(10) Uani 1 1 d . . .
C2A C 0.5008(5) 0.0069(3) 0.1197(2) 0.0400(11) Uani 1 1 d . . .
H2A H 0.5567 0.0599 0.1138 0.048 Uiso 1 1 calc R . .
C3A C 0.5626(6) -0.0780(4) 0.1221(3) 0.0497(13) Uani 1 1 d . . .
H3A H 0.6596 -0.0826 0.1199 0.060 Uiso 1 1 calc R . .
C4A C 0.4834(7) -0.1540(4) 0.1277(3) 0.0586(16) Uani 1 1 d . . .
H4A H 0.5264 -0.2104 0.1289 0.070 Uiso 1 1 calc R . .
C5A C 0.3399(7) -0.1493(4) 0.1316(3) 0.0546(14) Uani 1 1 d . . .
H5A H 0.2863 -0.2017 0.1345 0.066 Uiso 1 1 calc R . .
C6A C 0.2753(5) -0.0656(3) 0.1310(3) 0.0429(12) Uani 1 1 d . . .
H6A H 0.1781 -0.0621 0.1339 0.052 Uiso 1 1 calc R . .
C1B C 0.4046(5) 0.2100(3) 0.0889(2) 0.0329(10) Uani 1 1 d . . .
C2B C 0.4736(5) 0.2495(3) 0.1260(2) 0.0381(11) Uani 1 1 d . . .
H2B H 0.4453 0.2317 0.1753 0.046 Uiso 1 1 calc R . .
C3B C 0.5851(5) 0.3157(4) 0.0907(3) 0.0541(14) Uani 1 1 d . . .
H3B H 0.6323 0.3415 0.1163 0.065 Uiso 1 1 calc R . .
C4B C 0.6259(5) 0.3434(4) 0.0172(3) 0.0486(13) Uani 1 1 d . . .
H4B H 0.6983 0.3897 -0.0070 0.058 Uiso 1 1 calc R . .
C5B C 0.5598(6) 0.3027(4) -0.0195(3) 0.0534(14) Uani 1 1 d . . .
H5B H 0.5898 0.3193 -0.0685 0.064 Uiso 1 1 calc R . .
C6B C 0.4492(6) 0.2374(4) 0.0155(3) 0.0534(14) Uani 1 1 d . . .
H6B H 0.4035 0.2112 -0.0103 0.064 Uiso 1 1 calc R . .
C1C C 0.1249(5) 0.1303(3) 0.0863(2) 0.0330(10) Uani 1 1 d . . .
C2C C 0.1445(6) 0.1213(4) 0.0206(3) 0.0571(15) Uani 1 1 d . . .
H2C H 0.2335 0.1092 0.0001 0.069 Uiso 1 1 calc R . .
C3C C 0.0325(7) 0.1300(5) -0.0152(3) 0.0727(19) Uani 1 1 d . . .
H3C H 0.0475 0.1256 -0.0603 0.087 Uiso 1 1 calc R . .
C4C C -0.0998(6) 0.1449(4) 0.0151(3) 0.0633(16) Uani 1 1 d . . .
H4C H -0.1749 0.1503 -0.0090 0.076 Uiso 1 1 calc R . .
C5C C -0.1203(6) 0.1518(4) 0.0807(3) 0.0595(16) Uani 1 1 d . . .
H5C H -0.2103 0.1613 0.1018 0.071 Uiso 1 1 calc R . .
C6C C -0.0098(5) 0.1449(4) 0.1162(3) 0.0462(12) Uani 1 1 d . . .
H6C H -0.0258 0.1502 0.1611 0.055 Uiso 1 1 calc R . .
C1D C 0.6278(4) 0.3593(3) 0.2556(2) 0.0275(9) Uani 1 1 d . . .
C2D C 0.7487(4) 0.3123(3) 0.2431(2) 0.0315(10) Uani 1 1 d . . .
H2D H 0.8321 0.3470 0.2175 0.038 Uiso 1 1 calc R . .
C3D C 0.7457(5) 0.2133(3) 0.2687(3) 0.0427(12) Uani 1 1 d . . .
H3D H 0.8277 0.1818 0.2612 0.051 Uiso 1 1 calc R . .
C4D C 0.6217(6) 0.1614(3) 0.3051(3) 0.0453(12) Uani 1 1 d . . .
H4D H 0.6195 0.0951 0.3211 0.054 Uiso 1 1 calc R . .
C5D C 0.5017(5) 0.2076(3) 0.3177(2) 0.0379(11) Uani 1 1 d . . .
H5D H 0.4182 0.1724 0.3426 0.045 Uiso 1 1 calc R . .
C6D C 0.5037(4) 0.3051(3) 0.2940(2) 0.0318(10) Uani 1 1 d . . .
H6D H 0.4218 0.3357 0.3035 0.038 Uiso 1 1 calc R . .
C1E C 0.4592(4) 0.5258(3) 0.2218(2) 0.0267(9) Uani 1 1 d . . .
C2E C 0.4071(4) 0.5950(3) 0.2482(2) 0.0343(10) Uani 1 1 d . . .
H2E H 0.4643 0.6222 0.2690 0.041 Uiso 1 1 calc R . .
C3E C 0.2712(5) 0.6243(3) 0.2440(3) 0.0433(12) Uani 1 1 d . . .
H3E H 0.2375 0.6707 0.2623 0.052 Uiso 1 1 calc R . .
C4E C 0.1860(5) 0.5858(3) 0.2135(3) 0.0423(12) Uani 1 1 d . . .
H4E H 0.0948 0.6063 0.2104 0.051 Uiso 1 1 calc R . .
C5E C 0.2362(5) 0.5154(3) 0.1867(2) 0.0356(11) Uani 1 1 d . . .
H5E H 0.1787 0.4887 0.1658 0.043 Uiso 1 1 calc R . .
C6E C 0.3714(4) 0.4857(3) 0.1915(2) 0.0323(10) Uani 1 1 d . . .
H6E H 0.4044 0.4382 0.1743 0.039 Uiso 1 1 calc R . .
C1F C 0.7439(4) 0.5305(3) 0.1398(2) 0.0299(10) Uani 1 1 d . . .
C2F C 0.6875(5) 0.5456(4) 0.0793(3) 0.0466(13) Uani 1 1 d . . .
H2F H 0.5916 0.5325 0.0841 0.056 Uiso 1 1 calc R . .
C3F C 0.7696(6) 0.5797(4) 0.0119(3) 0.0540(14) Uani 1 1 d . . .
H3F H 0.7286 0.5894 -0.0280 0.065 Uiso 1 1 calc R . .
C4F C 0.9099(6) 0.5994(4) 0.0034(3) 0.0527(14) Uani 1 1 d . . .
H4F H 0.9654 0.6226 -0.0421 0.063 Uiso 1 1 calc R . .
C5F C 0.9684(6) 0.5843(5) 0.0633(3) 0.0655(17) Uani 1 1 d . . .
H5F H 1.0644 0.5975 0.0581 0.079 Uiso 1 1 calc R . .
C6F C 0.8866(5) 0.5499(4) 0.1309(3) 0.0527(14) Uani 1 1 d . . .
H6F H 0.9282 0.5396 0.1707 0.063 Uiso 1 1 calc R . .

loop_
_atom_site_aniso_label
_atom_site_aniso_U_11
_atom_site_aniso_U_22
_atom_site_aniso_U_33
_atom_site_aniso_U_23
_atom_site_aniso_U_13
_atom_site_aniso_U_12
Pd1 0.02210(16) 0.02694(17) 0.03037(18) -0.01108(14) -0.00269(13) 0.00258(13)
Pd2 0.02044(16) 0.02625(17) 0.0358(2) -0.00956(14) -0.00837(14) 0.00021(13)
Br1 0.0371(3) 0.0301(2) 0.0524(3) -0.0150(2) -0.0031(2) 0.0058(2)
Br2 0.0453(3) 0.0508(3) 0.0369(3) -0.0197(2) 0.0012(2) 0.0060(2)
Br3 0.0561(3) 0.0308(3) 0.0576(3) -0.0055(2) -0.0148(3) -0.0053(2)
Br4 0.0479(3) 0.0478(3) 0.0519(3) -0.0231(3) -0.0177(2) -0.0048(2)
S1 0.0223(5) 0.0320(6) 0.0409(7) -0.0093(5) -0.0085(5) 0.0020(4)
S2 0.0207(5) 0.0373(6) 0.0414(7) -0.0127(5) -0.0033(5) 0.0004(4)
N1 0.0225(18) 0.035(2) 0.045(2) -0.0129(18) -0.0019(17) -0.0008(16)
N2 0.0211(17) 0.0304(19) 0.032(2) -0.0097(16) -0.0079(15) 0.0031(15)
P1 0.0262(6) 0.0269(6) 0.0307(6) -0.0106(5) -0.0044(5) 0.0037(4)
P2 0.0193(5) 0.0262(5) 0.0330(6) -0.0082(5) -0.0059(5) 0.0008(4)
C1 0.023(2) 0.031(2) 0.026(2) -0.0094(18) 0.0022(17) 0.0011(17)
C2 0.036(2) 0.029(2) 0.034(3) -0.011(2) -0.003(2) -0.0001(19)
C3 0.052(3) 0.038(3) 0.050(3) -0.013(2) 0.005(3) -0.010(2)
C4 0.076(4) 0.030(3) 0.041(3) -0.010(2) -0.003(3) -0.005(3)
C5 0.084(4) 0.032(3) 0.041(3) -0.015(2) -0.021(3) 0.017(3)
C6 0.053(3) 0.034(3) 0.043(3) -0.016(2) -0.018(2) 0.015(2)
C7 0.037(2) 0.032(2) 0.030(2) -0.013(2) -0.006(2) 0.0035(19)
C8 0.025(2) 0.043(3) 0.066(4) -0.018(3) -0.001(2) -0.003(2)
C9 0.038(3) 0.065(4) 0.068(4) -0.032(3) -0.005(3) 0.001(3)
C10 0.029(3) 0.081(4) 0.111(5) -0.055(4) -0.025(3) 0.010(3)
C11 0.020(2) 0.031(2) 0.034(2) -0.0102(19) -0.0070(18) -0.0028(17)
C12 0.033(2) 0.033(2) 0.028(2) -0.0085(19) -0.0111(19) 0.0007(19)
C13 0.044(3) 0.035(3) 0.046(3) -0.016(2) -0.018(2) 0.006(2)
C14 0.091(5) 0.029(3) 0.045(3) -0.002(2) -0.028(3) 0.004(3)
C15 0.070(4) 0.040(3) 0.042(3) -0.001(2) -0.012(3) -0.022(3)
C16 0.047(3) 0.049(3) 0.037(3) -0.005(2) -0.008(2) -0.014(2)
C17 0.028(2) 0.037(2) 0.032(2) -0.009(2) -0.0067(19) -0.0042(19)
C18 0.021(2) 0.040(3) 0.039(3) -0.010(2) -0.0052(19) 0.0063(19)
C19 0.026(2) 0.063(3) 0.046(3) -0.021(3) -0.011(2) 0.006(2)
C20 0.021(2) 0.072(4) 0.082(4) -0.022(3) -0.011(3) 0.002(2)
C1A 0.031(2) 0.037(2) 0.030(2) -0.016(2) -0.0057(19) 0.0081(19)
C2A 0.037(3) 0.046(3) 0.039(3) -0.020(2) -0.002(2) 0.008(2)
C3A 0.045(3) 0.066(4) 0.042(3) -0.026(3) -0.008(2) 0.026(3)
C4A 0.087(5) 0.051(3) 0.043(3) -0.026(3) -0.013(3) 0.034(3)
C5A 0.074(4) 0.035(3) 0.060(4) -0.022(3) -0.016(3) 0.010(3)
C6A 0.041(3) 0.041(3) 0.052(3) -0.023(2) -0.010(2) 0.007(2)
C1B 0.035(2) 0.027(2) 0.036(3) -0.0114(19) -0.002(2) 0.0014(19)
C2B 0.030(2) 0.055(3) 0.031(3) -0.018(2) -0.004(2) 0.000(2)
C3B 0.029(3) 0.077(4) 0.061(4) -0.029(3) -0.010(3) -0.005(3)
C4B 0.032(3) 0.043(3) 0.060(4) -0.011(3) 0.005(2) -0.008(2)
C5B 0.066(4) 0.050(3) 0.036(3) -0.017(3) 0.015(3) -0.012(3)
C6B 0.075(4) 0.048(3) 0.035(3) -0.017(2) 0.000(3) -0.021(3)
C1C 0.032(2) 0.031(2) 0.036(3) -0.009(2) -0.012(2) 0.0044(19)
C2C 0.038(3) 0.090(4) 0.047(3) -0.026(3) -0.013(3) 0.005(3)
C3C 0.068(4) 0.113(5) 0.049(4) -0.036(4) -0.026(3) 0.006(4)
C4C 0.048(4) 0.074(4) 0.077(5) -0.029(4) -0.034(3) 0.010(3)
C5C 0.037(3) 0.067(4) 0.085(5) -0.035(3) -0.023(3) 0.006(3)
C6C 0.036(3) 0.056(3) 0.052(3) -0.025(3) -0.009(2) 0.005(2)
C1D 0.024(2) 0.030(2) 0.030(2) -0.0103(18) -0.0099(18) 0.0013(17)
C2D 0.027(2) 0.038(2) 0.030(2) -0.012(2) -0.0061(19) 0.0057(19)
C3D 0.045(3) 0.042(3) 0.042(3) -0.017(2) -0.006(2) 0.014(2)
C4D 0.066(4) 0.028(2) 0.041(3) -0.011(2) -0.013(3) 0.004(2)
C5D 0.040(3) 0.033(2) 0.037(3) -0.010(2) -0.006(2) -0.008(2)
C6D 0.022(2) 0.040(3) 0.034(2) -0.013(2) -0.0069(19) 0.0064(19)
C1E 0.0166(19) 0.027(2) 0.034(2) -0.0073(18) -0.0065(17) 0.0050(16)
C2E 0.029(2) 0.038(3) 0.039(3) -0.016(2) -0.011(2) 0.0016(19)
C3E 0.035(3) 0.045(3) 0.056(3) -0.023(3) -0.015(2) 0.009(2)
C4E 0.023(2) 0.043(3) 0.059(3) -0.014(2) -0.012(2) 0.007(2)
C5E 0.029(2) 0.028(2) 0.046(3) -0.005(2) -0.016(2) -0.0010(19)
C6E 0.030(2) 0.031(2) 0.033(2) -0.0076(19) -0.0058(19) -0.0012(19)
C1F 0.020(2) 0.026(2) 0.040(3) -0.0087(19) -0.0023(19) -0.0015(17)
C2F 0.034(3) 0.057(3) 0.038(3) -0.006(2) -0.006(2) -0.004(2)
C3F 0.054(3) 0.058(3) 0.039(3) -0.004(3) -0.010(3) 0.005(3)
C4F 0.054(3) 0.046(3) 0.042(3) -0.007(2) 0.012(3) 0.007(3)
C5F 0.026(3) 0.093(5) 0.068(4) -0.024(4) 0.009(3) -0.011(3)
C6F 0.030(3) 0.082(4) 0.047(3) -0.023(3) -0.008(2) 0.001(3)

loop_
_atom_type_symbol
_atom_type_description
_atom_type_scat_dispersion_real
_atom_type_scat_dispersion_imag
_atom_type_scat_source
C C 0.0033 0.0016 'International Tables Vol C Tables 4.2.6.8 and 6.1.1.4'
H H 0.0000 0.0000 'International Tables Vol C Tables 4.2.6.8 and 6.1.1.4'
N N 0.0061 0.0033 'International Tables Vol C Tables 4.2.6.8 and 6.1.1.4'
P P 0.1023 0.0942 'International Tables Vol C Tables 4.2.6.8 and 6.1.1.4'
S S 0.1246 0.1234 'International Tables Vol C Tables 4.2.6.8 and 6.1.1.4'
Br Br -0.2901 2.4595 'International Tables Vol C Tables 4.2.6.8 and 6.1.1.4'
Pd Pd -0.9988 1.0072 'International Tables Vol C Tables 4.2.6.8 and 6.1.1.4'

loop_
_geom_angle_atom_site_label_1
_geom_angle_atom_site_label_2
_geom_angle_atom_site_label_3
_geom_angle
_geom_angle_site_symmetry_1
_geom_angle_site_symmetry_3
_geom_angle_publ_flag
C1 Pd1 P1 93.62(12) . . ?
C1 Pd1 Br1 178.11(12) . . ?
P1 Pd1 Br1 88.26(3) . . ?
C1 Pd1 Br2 86.34(12) . . ?
P1 Pd1 Br2 179.88(4) . . ?
Br1 Pd1 Br2 91.779(19) . . ?
C11 Pd2 P2 87.83(12) . . ?
C11 Pd2 Br3 178.85(11) . . ?
P2 Pd2 Br3 91.40(3) . . ?
C11 Pd2 Br4 87.55(12) . . ?
P2 Pd2 Br4 171.93(3) . . ?
Br3 Pd2 Br4 93.11(2) . . ?
C1 S1 C7 93.0(2) . . ?
C11 S2 C17 92.1(2) . . ?
C1 N1 C2 115.1(3) . . ?
C1 N1 C8 123.0(4) . . ?
C2 N1 C8 121.9(4) . . ?
C11 N2 C12 115.4(3) . . ?
C11 N2 C18 123.0(4) . . ?
C12 N2 C18 121.6(3) . . ?
C1A P1 C1B 101.3(2) . . ?
C1A P1 C1C 103.2(2) . . ?
C1B P1 C1C 110.2(2) . . ?
C1A P1 Pd1 115.94(15) . . ?
C1B P1 Pd1 112.73(15) . . ?
C1C P1 Pd1 112.55(15) . . ?
C1F P2 C1E 107.50(19) . . ?
C1F P2 C1D 103.91(19) . . ?
C1E P2 C1D 104.69(18) . . ?
C1F P2 Pd2 115.07(14) . . ?
C1E P2 Pd2 109.58(14) . . ?
C1D P2 Pd2 115.31(13) . . ?
N1 C1 S1 110.7(3) . . ?
N1 C1 Pd1 127.8(3) . . ?
S1 C1 Pd1 121.3(2) . . ?
C7 C2 C3 121.1(4) . . ?
C7 C2 N1 112.1(4) . . ?
C3 C2 N1 126.8(4) . . ?
C4 C3 C2 117.5(5) . . ?
C5 C4 C3 121.3(5) . . ?
C6 C5 C4 121.0(5) . . ?
C5 C6 C7 118.2(5) . . ?
C2 C7 C6 120.9(4) . . ?
C2 C7 S1 109.1(3) . . ?
C6 C7 S1 130.0(4) . . ?
C9 C8 N1 112.3(4) . . ?
C8 C9 C10 109.1(4) . . ?
N2 C11 S2 111.1(3) . . ?
N2 C11 Pd2 129.1(3) . . ?
S2 C11 Pd2 119.6(2) . . ?
C17 C12 C13 120.2(4) . . ?
C17 C12 N2 112.0(4) . . ?
C13 C12 N2 127.7(4) . . ?
C14 C13 C12 117.5(5) . . ?
C13 C14 C15 122.3(5) . . ?
C16 C15 C14 120.9(5) . . ?
C15 C16 C17 116.9(5) . . ?
C12 C17 C16 122.2(4) . . ?
C12 C17 S2 109.2(3) . . ?
C16 C17 S2 128.6(4) . . ?
N2 C18 C19 111.0(4) . . ?
C20 C19 C18 111.9(4) . . ?
C2A C1A C6A 118.9(4) . . ?
C2A C1A P1 121.3(4) . . ?
C6A C1A P1 119.6(3) . . ?
C3A C2A C1A 119.9(5) . . ?
C4A C3A C2A 120.6(5) . . ?
C3A C4A C5A 120.8(5) . . ?
C4A C5A C6A 119.6(5) . . ?
C1A C6A C5A 120.2(5) . . ?
C2B C1B C6B 118.6(4) . . ?
C2B C1B P1 120.0(3) . . ?
C6B C1B P1 121.2(4) . . ?
C1B C2B C3B 120.6(5) . . ?
C4B C3B C2B 119.7(5) . . ?
C5B C4B C3B 119.8(5) . . ?
C4B C5B C6B 120.3(5) . . ?
C5B C6B C1B 120.9(5) . . ?
C2C C1C C6C 118.1(4) . . ?
C2C C1C P1 122.1(4) . . ?
C6C C1C P1 119.7(4) . . ?
C1C C2C C3C 120.3(5) . . ?
C4C C3C C2C 120.7(6) . . ?
C5C C4C C3C 119.2(5) . . ?
C4C C5C C6C 120.8(5) . . ?
C5C C6C C1C 120.9(5) . . ?
C2D C1D C6D 118.7(4) . . ?
C2D C1D P2 119.2(3) . . ?
C6D C1D P2 121.8(3) . . ?
C1D C2D C3D 120.1(4) . . ?
C4D C3D C2D 120.2(4) . . ?
C5D C4D C3D 119.9(4) . . ?
C6D C5D C4D 120.5(4) . . ?
C5D C6D C1D 120.5(4) . . ?
C2E C1E C6E 118.6(4) . . ?
C2E C1E P2 118.7(3) . . ?
C6E C1E P2 122.7(3) . . ?
C3E C2E C1E 120.6(4) . . ?
C4E C3E C2E 120.6(4) . . ?
C3E C4E C5E 119.7(4) . . ?
C6E C5E C4E 119.6(4) . . ?
C5E C6E C1E 120.9(4) . . ?
C2F C1F C6F 117.7(4) . . ?
C2F C1F P2 123.2(3) . . ?
C6F C1F P2 119.1(4) . . ?
C1F C2F C3F 121.6(5) . . ?
C4F C3F C2F 120.5(5) . . ?
C3F C4F C5F 118.7(5) . . ?
C4F C5F C6F 120.9(5) . . ?
C1F C6F C5F 120.5(5) . . ?

loop_
_geom_bond_atom_site_label_1
_geom_bond_atom_site_label_2
_geom_bond_distance
_geom_bond_site_symmetry_2
_geom_bond_publ_flag
Pd1 C1 1.986(4) . ?
Pd1 P1 2.2682(12) . ?
Pd1 Br1 2.4703(6) . ?
Pd1 Br2 2.4804(6) . ?
Pd2 C11 1.964(4) . ?
Pd2 P2 2.2826(11) . ?
Pd2 Br3 2.4703(6) . ?
Pd2 Br4 2.4837(6) . ?
S1 C1 1.703(4) . ?
S1 C7 1.737(4) . ?
S2 C11 1.711(4) . ?
S2 C17 1.741(4) . ?
N1 C1 1.328(5) . ?
N1 C2 1.411(5) . ?
N1 C8 1.479(5) . ?
N2 C11 1.320(5) . ?
N2 C12 1.397(5) . ?
N2 C18 1.479(5) . ?
P1 C1A 1.818(4) . ?
P1 C1B 1.818(4) . ?
P1 C1C 1.826(4) . ?
P2 C1F 1.819(4) . ?
P2 C1E 1.822(4) . ?
P2 C1D 1.830(4) . ?
C2 C7 1.383(6) . ?
C2 C3 1.384(6) . ?
C3 C4 1.384(7) . ?
C4 C5 1.382(8) . ?
C5 C6 1.371(7) . ?
C6 C7 1.383(6) . ?
C8 C9 1.475(7) . ?
C9 C10 1.556(7) . ?
C12 C17 1.386(6) . ?
C12 C13 1.393(6) . ?
C13 C14 1.368(7) . ?
C14 C15 1.388(8) . ?
C15 C16 1.379(7) . ?
C16 C17 1.390(6) . ?
C18 C19 1.513(6) . ?
C19 C20 1.513(6) . ?
C1A C2A 1.387(6) . ?
C1A C6A 1.387(6) . ?
C2A C3A 1.386(6) . ?
C3A C4A 1.347(8) . ?
C4A C5A 1.373(8) . ?
C5A C6A 1.389(6) . ?
C1B C2B 1.373(6) . ?
C1B C6B 1.386(6) . ?
C2B C3B 1.385(7) . ?
C3B C4B 1.384(7) . ?
C4B C5B 1.361(7) . ?
C5B C6B 1.370(7) . ?
C1C C2C 1.373(7) . ?
C1C C6C 1.382(6) . ?
C2C C3C 1.385(7) . ?
C3C C4C 1.366(8) . ?
C4C C5C 1.356(8) . ?
C5C C6C 1.372(7) . ?
C1D C2D 1.383(6) . ?
C1D C6D 1.399(6) . ?
C2D C3D 1.387(6) . ?
C3D C4D 1.376(7) . ?
C4D C5D 1.369(7) . ?
C5D C6D 1.368(6) . ?
C1E C2E 1.383(6) . ?
C1E C6E 1.390(6) . ?
C2E C3E 1.379(6) . ?
C3E C4E 1.363(6) . ?
C4E C5E 1.398(6) . ?
C5E C6E 1.376(6) . ?
C1F C2F 1.375(6) . ?
C1F C6F 1.379(6) . ?
C2F C3F 1.378(7) . ?
C3F C4F 1.357(7) . ?
C4F C5F 1.376(8) . ?
C5F C6F 1.379(7) . ?
